data_7714364
loop_
_publ_author_name
'Zheng, Xiongfei'
'Crumpton, Agamemnon'
'Ellwanger, Mathias'
'Aldridge, Simon'

_publ_section_title
;
 A planar per-borylated digermene
;
_journal_name_full 'Dalton Transactions'
_journal_paper_doi 10.1039/D3DT03416J
_journal_year 2023
_chemical_formula_moiety 'C74 H112 B2 Ge2 Li2 N8, C5 H12'
_chemical_formula_sum 'C79 H124 B2 Ge2 Li2 N8'
_chemical_formula_weight 1366.53
_space_group_crystal_system monoclinic
_space_group_IT_number 15
_space_group_name_Hall '-I 2ya'
_space_group_name_H-M_alt 'I 1 2/a 1'
_atom_sites_solution_hydrogens geom
_atom_sites_solution_primary dual
_audit_creation_date 2022-06-08
_audit_creation_method
;
Olex2 1.5
(compiled 2022.04.07 svn.rca3783a0 for OlexSys, GUI svn.r6498)
;
_audit_update_record
;
2023-10-12 deposited with the CCDC.	2023-11-01 downloaded from the CCDC.
;
_cell_angle_alpha 90
_cell_angle_beta 114.994(4)
_cell_angle_gamma 90
_cell_formula_units_Z 4
_cell_length_a 21.8726(8)
_cell_length_b 16.5014(3)
_cell_length_c 25.3097(7)
_cell_measurement_reflns_used 7695
_cell_measurement_temperature 150.0(2)
_cell_measurement_theta_max 74.2710
_cell_measurement_theta_min 3.2400
_cell_volume 8279.5(5)
_computing_cell_refinement 'CrysAlisPro 1.171.41.117a (Rigaku OD, 2021)'
_computing_data_collection 'CrysAlisPro 1.171.41.117a (Rigaku OD, 2021)'
_computing_data_reduction 'CrysAlisPro 1.171.41.117a (Rigaku OD, 2021)'
_computing_molecular_graphics 'Olex2 1.5 (Dolomanov et al., 2009)'
_computing_publication_material 'Olex2 1.5 (Dolomanov et al., 2009)'
_computing_structure_refinement 'SHELXL 2018/3 (Sheldrick, 2015)'
_computing_structure_solution 'SHELXT 2018/2 (Sheldrick, 2018)'
_diffrn_ambient_environment N~2~
_diffrn_ambient_temperature 150.0(2)
_diffrn_detector 'CCD plate'
_diffrn_detector_area_resol_mean 10.4102
_diffrn_detector_type Atlas
_diffrn_measured_fraction_theta_full 0.999
_diffrn_measured_fraction_theta_max 0.985
_diffrn_measurement_details
;
List of Runs (angles in degrees, time in seconds):

  # Type    Start    End  Width  t~exp~   \w     \q     \k     \f   Frames
#--------------------------------------------------------------------------
  1  \w    -44.00  19.00   1.00    5.50    --  -42.16  57.00   0.00   63
  2  \w   -103.00 -16.00   1.00    5.50    --  -42.16 -57.00 -90.00   87
  3  \w   -103.00 -27.00   1.00    5.50    --  -42.16 -38.00-180.00   76
  4  \w    -27.00   0.00   1.00    5.50    --  -42.16 118.00  89.00   27
  5  \w     -5.00  20.00   1.00    5.50    --  -42.16  19.00   0.00   25
  6  \w     88.00 174.00   1.00   18.00    --  111.00  30.00 -90.00   86
  7  \w     50.00 111.00   1.00   18.00    --  111.00 -77.00 -30.00   61
  8  \w     62.00  89.00   1.00   18.00    --  111.00 -61.00 -30.00   27
  9  \w     56.00  90.00   1.00   18.00    --  111.00 -61.00-180.00   34
 10  \w     44.00  72.00   1.00   18.00    --  111.00 -45.00  60.00   28
 11  \w     41.00  70.00   1.00   18.00    --  111.00 -45.00  30.00   29
 12  \w     57.00  93.00   1.00   18.00    --  111.00 -61.00 120.00   36
 13  \w     66.00 136.00   1.00   18.00    --  111.00  15.00-150.00   70
 14  \w     40.00  67.00   1.00   18.00    --  111.00 -45.00 -30.00   27
 15  \w     63.00  89.00   1.00   18.00    --  111.00 -61.00  90.00   26
 16  \w     48.00  87.00   1.00   18.00    --  111.00 -95.00 -60.00   39
 17  \w     48.00  88.00   1.00   18.00    --  111.00 -61.00-150.00   40
 18  \w     55.00 108.00   1.00   18.00    --  111.00-118.00   3.00   53
 19  \w     40.00  70.00   1.00   18.00    --  111.00 -45.00  90.00   30
 20  \w     95.00 122.00   1.00   18.00    --  111.00  45.00   0.00   27
 21  \w    127.00 170.00   1.00   18.00    --  111.00  45.00   0.00   43
 22  \w     68.00  98.00   1.00   18.00    --  111.00-125.00 150.00   30
 23  \w    100.00 125.00   1.00   18.00    --  111.00  61.00-180.00   25
 24  \w    -12.00  -9.00   1.00    5.50    --  -42.16  38.00  30.00    3
;
_diffrn_measurement_device 'four-circle diffractometer'
_diffrn_measurement_device_type 'SuperNova, Dual, Cu at home/near, Atlas'
_diffrn_measurement_method '\w scans'
_diffrn_orient_matrix_type 'CrysAlisPro convention (1999,Acta A55,543-557)'
_diffrn_orient_matrix_UB_11 0.0249827000
_diffrn_orient_matrix_UB_12 0.0259472000
_diffrn_orient_matrix_UB_13 -0.0459740000
_diffrn_orient_matrix_UB_21 -0.0723333000
_diffrn_orient_matrix_UB_22 -0.0076200000
_diffrn_orient_matrix_UB_23 -0.0480841000
_diffrn_orient_matrix_UB_31 -0.0134010000
_diffrn_orient_matrix_UB_32 0.0893629000
_diffrn_orient_matrix_UB_33 0.0092928000
_diffrn_radiation_monochromator mirror
_diffrn_radiation_probe x-ray
_diffrn_radiation_type 'Cu K\a'
_diffrn_radiation_wavelength 1.54184
_diffrn_reflns_av_R_equivalents 0.0557
_diffrn_reflns_av_unetI/netI 0.0594
_diffrn_reflns_Laue_measured_fraction_full 0.999
_diffrn_reflns_Laue_measured_fraction_max 0.985
_diffrn_reflns_limit_h_max 27
_diffrn_reflns_limit_h_min -27
_diffrn_reflns_limit_k_max 20
_diffrn_reflns_limit_k_min -16
_diffrn_reflns_limit_l_max 31
_diffrn_reflns_limit_l_min -31
_diffrn_reflns_number 23753
_diffrn_reflns_point_group_measured_fraction_full 0.999
_diffrn_reflns_point_group_measured_fraction_max 0.985
_diffrn_reflns_theta_full 67.684
_diffrn_reflns_theta_max 76.145
_diffrn_reflns_theta_min 3.299
_diffrn_source 'micro-focus sealed X-ray tube'
_diffrn_source_type 'SuperNova (Cu) X-ray Source'
_exptl_absorpt_coefficient_mu 1.210
_exptl_absorpt_correction_T_max 1.000
_exptl_absorpt_correction_T_min 0.718
_exptl_absorpt_correction_type gaussian
_exptl_absorpt_process_details
;
CrysAlisPro 1.171.41.117a (Rigaku Oxford Diffraction, 2021)
Numerical absorption correction based on gaussian integration over
a multifaceted crystal model
Empirical absorption correction using spherical harmonics,
implemented in SCALE3 ABSPACK scaling algorithm.
;
_exptl_crystal_colour 'clear orange'
_exptl_crystal_colour_lustre clear
_exptl_crystal_colour_primary orange
_exptl_crystal_density_diffrn 1.096
_exptl_crystal_description plate
_exptl_crystal_F_000 2936
_exptl_crystal_size_max 0.192
_exptl_crystal_size_mid 0.15
_exptl_crystal_size_min 0.067
_refine_diff_density_max 0.540
_refine_diff_density_min -0.372
_refine_diff_density_rms 0.057
_refine_ls_extinction_method none
_refine_ls_goodness_of_fit_ref 1.018
_refine_ls_hydrogen_treatment constr
_refine_ls_matrix_type full
_refine_ls_number_parameters 456
_refine_ls_number_reflns 8516
_refine_ls_number_restraints 91
_refine_ls_restrained_S_all 1.023
_refine_ls_R_factor_all 0.0685
_refine_ls_R_factor_gt 0.0469
_refine_ls_shift/su_max 0.002
_refine_ls_shift/su_mean 0.000
_refine_ls_structure_factor_coef Fsqd
_refine_ls_weighting_details 'w=1/[\s^2^(Fo^2^)+(0.0491P)^2^+6.2267P] where P=(Fo^2^+2Fc^2^)/3'
_refine_ls_weighting_scheme calc
_refine_ls_wR_factor_gt 0.1114
_refine_ls_wR_factor_ref 0.1248
_reflns_Friedel_coverage 0.000
_reflns_number_gt 6363
_reflns_number_total 8516
_reflns_threshold_expression 'I > 2\s(I)'
_cod_data_source_file d3dt03416j1.cif
_cod_data_source_block 215xzme22_mi_single_num
_cod_database_code 7714364
_shelx_shelxl_version_number 2018/3
_chemical_oxdiff_formula 'C37 H56 Ge1 Li1 B1 N4'
_shelx_space_group_comment
;
The symmetry employed for this shelxl refinement is uniquely defined
by the following loop, which should always be used as a source of
symmetry information in preference to the above space-group names.
They are only intended as comments.
;
_shelx_estimated_absorpt_t_max 0.923
_shelx_estimated_absorpt_t_min 0.801
_olex2_refinement_description
;
1. Fixed Uiso
 At 1.2 times of:
  All C(H) groups, All C(H,H) groups
 At 1.5 times of:
  All C(H,H,H) groups
2. Restrained distances
 C54S-C53S = C53S-C52S = C52S-C51S = C51S-C50S
 1.52 with sigma of 0.02
 C54S-C52S = C53S-C51S = C52S-C50S
 2.54 with sigma of 0.04
 C54S-C53S \\sim C53S-C52S \\sim C52S-C51S \\sim C51S-C50S
 with sigma of 0.02
 C54S-C52S \\sim C52S-C50S \\sim C53S-C51S
 with sigma of 0.04
3. Uiso/Uaniso restraints and constraints
C50S \\sim C51S \\sim C52S \\sim C53S \\sim C54S: within 2A with sigma of 0.04
and sigma for terminal atoms of 0.08 within 2A
Uanis(C50S) \\sim Ueq, Uanis(C51S) \\sim Ueq, Uanis(C52S) \\sim Ueq,
Uanis(C53S) \\sim Ueq, Uanis(C54S) \\sim Ueq: with sigma of 0.015 and sigma for
terminal atoms of 0.03
4. Rigid body (RIGU) restrains
 C50S, C51S, C52S, C53S, C54S
 with sigma for 1-2 distances of 0.004 and sigma for 1-3 distances of 0.004
5. Others
 Fixed Sof: C50S(0.5) H50A(0.5) H50B(0.5) H50C(0.5) C51S(0.5) H51A(0.5)
 H51B(0.5) C52S(0.5) H52A(0.5) H52B(0.5) C53S(0.5) H53B(0.5) H53A(0.5)
 C54S(0.5) H54A(0.5) H54B(0.5) H54C(0.5)
6.a Ternary CH refined with riding coordinates:
 C9(H9), C12(H12), C21(H21), C24(H24), C33(H33), C38(H38)
6.b Secondary CH2 refined with riding coordinates:
 C51S(H51A,H51B), C52S(H52A,H52B), C53S(H53B,H53A)
6.c Me refined with riding coordinates:
 C50S(H50A,H50B,H50C), C54S(H54A,H54B,H54C)
6.d Aromatic/amide H refined with riding coordinates:
 C1(H1), C2(H2), C5(H5), C6(H6), C7(H7), C17(H17), C18(H18), C19(H19)
6.e Idealised Me refined as rotating group:
 C10(H10A,H10B,H10C), C11(H11A,H11B,H11C), C13(H13A,H13B,H13C), C14(H14A,H14B,
 H14C), C22(H22A,H22B,H22C), C23(H23A,H23B,H23C), C25(H25A,H25B,H25C), C26(H26A,
 H26B,H26C), C34(H34A,H34B,H34C), C35(H35A,H35B,H35C), C36(H36A,H36B,H36C),
 C37(H37A,H37B,H37C), C39(H39A,H39B,H39C), C40(H40A,H40B,H40C)
;
_olex2_submission_special_instructions 'No special instructions were received'
_oxdiff_exptl_absorpt_empirical_details
;
Empirical correction (ABSPACK) includes:
- Absorption correction using spherical harmonics
- Frame scaling
;
_oxdiff_exptl_absorpt_empirical_full_max 1.347
_oxdiff_exptl_absorpt_empirical_full_min 0.755

loop_
_space_group_symop_operation_xyz
'x, y, z'
'-x+1/2, y, -z'
'x+1/2, y+1/2, z+1/2'
'-x+1, y+1/2, -z+1/2'
'-x, -y, -z'
'x-1/2, -y, z'
'-x+1/2, -y+1/2, -z+1/2'
'x, -y+1/2, z+1/2'

loop_
_atom_site_label
_atom_site_type_symbol
_atom_site_fract_x
_atom_site_fract_y
_atom_site_fract_z
_atom_site_U_iso_or_equiv
_atom_site_adp_type
_atom_site_occupancy
_atom_site_site_symmetry_order
_atom_site_calc_flag
_atom_site_refinement_flags_posn
_atom_site_refinement_flags_adp
_atom_site_refinement_flags_occupancy
_atom_site_disorder_assembly
_atom_site_disorder_group
Ge1 Ge 0.30523(2) 0.28706(2) 0.53676(2) 0.03232(9) Uani 1 1 d . . . . .
N1 N 0.34366(12) 0.34085(13) 0.66822(9) 0.0349(4) Uani 1 1 d . . . . .
N2 N 0.24293(11) 0.27733(12) 0.63308(8) 0.0330(4) Uani 1 1 d . . . . .
N3 N 0.50485(12) 0.10854(13) 0.61368(9) 0.0358(5) Uani 1 1 d . . . . .
N4 N 0.56810(13) 0.21208(14) 0.62982(10) 0.0431(5) Uani 1 1 d . . . . .
C1 C 0.31963(15) 0.33821(16) 0.71150(11) 0.0383(6) Uani 1 1 d . . . . .
H1 H 0.342484 0.359465 0.749782 0.046 Uiso 1 1 calc R U . . .
C2 C 0.25974(14) 0.30129(16) 0.69073(11) 0.0375(6) Uani 1 1 d . . . . .
H2 H 0.232939 0.292664 0.711551 0.045 Uiso 1 1 calc R U . . .
C3 C 0.40695(14) 0.38006(15) 0.68218(10) 0.0349(5) Uani 1 1 d . . . . .
C4 C 0.40821(15) 0.45576(15) 0.65654(11) 0.0375(6) Uani 1 1 d . . . . .
C5 C 0.46975(16) 0.49565(16) 0.67537(12) 0.0432(6) Uani 1 1 d . . . . .
H5 H 0.471768 0.546295 0.658324 0.052 Uiso 1 1 calc R U . . .
C6 C 0.52791(16) 0.46396(18) 0.71802(13) 0.0458(7) Uani 1 1 d . . . . .
H6 H 0.569225 0.492828 0.730436 0.055 Uiso 1 1 calc R U . . .
C7 C 0.52573(15) 0.38937(18) 0.74279(12) 0.0429(6) Uani 1 1 d . . . . .
H7 H 0.565862 0.367494 0.772189 0.051 Uiso 1 1 calc R U . . .
C8 C 0.46559(14) 0.34632(15) 0.72510(11) 0.0366(5) Uani 1 1 d . . . . .
C9 C 0.34431(17) 0.49406(16) 0.61177(12) 0.0456(7) Uani 1 1 d . . . . .
H9 H 0.316006 0.449661 0.586216 0.055 Uiso 1 1 calc R U . . .
C10 C 0.3573(2) 0.5560(2) 0.57240(15) 0.0616(9) Uani 1 1 d . . . . .
H10A H 0.314441 0.570336 0.539863 0.092 Uiso 1 1 calc R U . . .
H10B H 0.387734 0.532350 0.557191 0.092 Uiso 1 1 calc R U . . .
H10C H 0.377946 0.604709 0.595014 0.092 Uiso 1 1 calc R U . . .
C11 C 0.30362(19) 0.5339(2) 0.64111(16) 0.0592(8) Uani 1 1 d . . . . .
H11A H 0.329326 0.579329 0.665237 0.089 Uiso 1 1 calc R U . . .
H11B H 0.294663 0.494080 0.665685 0.089 Uiso 1 1 calc R U . . .
H11C H 0.260768 0.553915 0.611221 0.089 Uiso 1 1 calc R U . . .
C12 C 0.46603(16) 0.26422(16) 0.75271(12) 0.0419(6) Uani 1 1 d . . . . .
H12 H 0.420227 0.239580 0.731985 0.050 Uiso 1 1 calc R U . . .
C13 C 0.51730(18) 0.20706(18) 0.74602(14) 0.0524(7) Uani 1 1 d . . . . .
H13A H 0.563008 0.227365 0.769199 0.079 Uiso 1 1 calc R U . . .
H13B H 0.509144 0.204312 0.704897 0.079 Uiso 1 1 calc R U . . .
H13C H 0.512614 0.152838 0.759684 0.079 Uiso 1 1 calc R U . . .
C14 C 0.48101(19) 0.2726(2) 0.81769(12) 0.0538(8) Uani 1 1 d . . . . .
H14A H 0.481735 0.218738 0.834273 0.081 Uiso 1 1 calc R U . . .
H14B H 0.445855 0.305612 0.821516 0.081 Uiso 1 1 calc R U . . .
H14C H 0.524956 0.298741 0.838597 0.081 Uiso 1 1 calc R U . . .
C15 C 0.17644(13) 0.24774(15) 0.60076(10) 0.0324(5) Uani 1 1 d . . . . .
C16 C 0.12251(14) 0.30256(15) 0.58447(11) 0.0351(5) Uani 1 1 d . . . . .
C17 C 0.05654(14) 0.27253(16) 0.55780(11) 0.0378(5) Uani 1 1 d . . . . .
H17 H 0.019435 0.308680 0.547201 0.045 Uiso 1 1 calc R U . . .
C18 C 0.04503(14) 0.19003(17) 0.54674(11) 0.0388(6) Uani 1 1 d . . . . .
H18 H 0.000148 0.169952 0.528950 0.047 Uiso 1 1 calc R U . . .
C19 C 0.09889(14) 0.13717(16) 0.56164(11) 0.0375(5) Uani 1 1 d . . . . .
H19 H 0.090405 0.081097 0.553224 0.045 Uiso 1 1 calc R U . . .
C20 C 0.16537(14) 0.16450(15) 0.58875(10) 0.0331(5) Uani 1 1 d . . . . .
C21 C 0.13473(16) 0.39285(16) 0.59629(12) 0.0429(6) Uani 1 1 d . . . . .
H21 H 0.184208 0.402780 0.610231 0.051 Uiso 1 1 calc R U . . .
C22 C 0.0981(2) 0.44306(17) 0.54094(14) 0.0540(8) Uani 1 1 d . . . . .
H22A H 0.111659 0.424540 0.510644 0.081 Uiso 1 1 calc R U . . .
H22B H 0.110011 0.500352 0.549453 0.081 Uiso 1 1 calc R U . . .
H22C H 0.049294 0.436440 0.527263 0.081 Uiso 1 1 calc R U . . .
C23 C 0.1145(2) 0.4208(2) 0.64433(14) 0.0568(8) Uani 1 1 d . . . . .
H23A H 0.065309 0.417988 0.630048 0.085 Uiso 1 1 calc R U . . .
H23B H 0.129469 0.476781 0.655258 0.085 Uiso 1 1 calc R U . . .
H23C H 0.135646 0.385571 0.678450 0.085 Uiso 1 1 calc R U . . .
C24 C 0.22489(15) 0.10668(16) 0.60580(12) 0.0390(6) Uani 1 1 d . . . . .
H24 H 0.262969 0.137636 0.603447 0.047 Uiso 1 1 calc R U . . .
C25 C 0.2481(2) 0.0792(3) 0.66900(17) 0.0760(12) Uani 1 1 d . . . . .
H25A H 0.258030 0.126850 0.694428 0.114 Uiso 1 1 calc R U . . .
H25B H 0.288827 0.045993 0.680432 0.114 Uiso 1 1 calc R U . . .
H25C H 0.212329 0.047284 0.672676 0.114 Uiso 1 1 calc R U . . .
C26 C 0.21072(19) 0.0348(2) 0.56521(19) 0.0723(11) Uani 1 1 d . . . . .
H26A H 0.176354 0.000347 0.569063 0.108 Uiso 1 1 calc R U . . .
H26B H 0.252261 0.003570 0.575364 0.108 Uiso 1 1 calc R U . . .
H26C H 0.194371 0.054040 0.524912 0.108 Uiso 1 1 calc R U . . .
C30 C 0.50467(14) 0.18661(16) 0.59648(11) 0.0374(5) Uani 1 1 d . . . . .
C31 C 0.60755(16) 0.15119(19) 0.66741(13) 0.0474(7) Uani 1 1 d . . . . .
C32 C 0.56738(15) 0.08629(17) 0.65760(12) 0.0406(6) Uani 1 1 d . . . . .
C33 C 0.59258(19) 0.2948(2) 0.62660(16) 0.0594(8) Uani 1 1 d . . . . .
H33 H 0.622150 0.312986 0.667137 0.071 Uiso 1 1 calc R U . . .
C34 C 0.5345(2) 0.35367(18) 0.60079(15) 0.0570(8) Uani 1 1 d . . . . .
H34A H 0.509429 0.342726 0.559035 0.085 Uiso 1 1 calc R U . . .
H34B H 0.552006 0.409203 0.606322 0.085 Uiso 1 1 calc R U . . .
H34C H 0.504450 0.347262 0.620258 0.085 Uiso 1 1 calc R U . . .
C35 C 0.6348(2) 0.2929(3) 0.5918(3) 0.0927(16) Uani 1 1 d . . . . .
H35A H 0.669638 0.251141 0.607774 0.139 Uiso 1 1 calc R U . . .
H35B H 0.656156 0.345877 0.594396 0.139 Uiso 1 1 calc R U . . .
H35C H 0.605689 0.280621 0.550962 0.139 Uiso 1 1 calc R U . . .
C36 C 0.67883(19) 0.1639(3) 0.71140(18) 0.0716(11) Uani 1 1 d . . . . .
H36A H 0.707465 0.175530 0.691221 0.107 Uiso 1 1 calc R U . . .
H36B H 0.695096 0.114805 0.735044 0.107 Uiso 1 1 calc R U . . .
H36C H 0.680539 0.209594 0.736706 0.107 Uiso 1 1 calc R U . . .
C37 C 0.58326(16) 0.00598(18) 0.68796(13) 0.0466(7) Uani 1 1 d . . . . .
H37A H 0.549408 -0.006633 0.702588 0.070 Uiso 1 1 calc R U . . .
H37B H 0.628028 0.008154 0.720666 0.070 Uiso 1 1 calc R U . . .
H37C H 0.582740 -0.036160 0.660483 0.070 Uiso 1 1 calc R U . . .
C38 C 0.44228(14) 0.06170(16) 0.58988(12) 0.0404(6) Uani 1 1 d . . . . .
H38 H 0.409954 0.092892 0.555573 0.048 Uiso 1 1 calc R U . . .
C39 C 0.41043(17) 0.0564(2) 0.63282(16) 0.0590(8) Uani 1 1 d . . . . .
H39A H 0.440771 0.027033 0.667760 0.088 Uiso 1 1 calc R U . . .
H39B H 0.367343 0.027475 0.614678 0.088 Uiso 1 1 calc R U . . .
H39C H 0.402662 0.111101 0.643701 0.088 Uiso 1 1 calc R U . . .
C40 C 0.45061(18) -0.02042(18) 0.56676(15) 0.0553(8) Uani 1 1 d . . . . .
H40A H 0.475029 -0.013970 0.542268 0.083 Uiso 1 1 calc R U . . .
H40B H 0.406082 -0.043910 0.543560 0.083 Uiso 1 1 calc R U . . .
H40C H 0.476112 -0.056421 0.599507 0.083 Uiso 1 1 calc R U . . .
B1 B 0.29473(15) 0.30119(15) 0.61463(11) 0.0310(5) Uani 1 1 d . . . . .
Li1 Li 0.4178(3) 0.2495(3) 0.5366(2) 0.0442(10) Uani 1 1 d . . . . .
C50S C 0.8000(10) 0.3250(12) 1.1108(8) 0.144(6) Uani 0.5 1 d D U P A -1
H50A H 0.833658 0.303911 1.147920 0.217 Uiso 0.5 1 calc R U P A -1
H50B H 0.800178 0.384378 1.112072 0.217 Uiso 0.5 1 calc R U P A -1
H50C H 0.755189 0.304991 1.104437 0.217 Uiso 0.5 1 calc R U P A -1
C51S C 0.8163(9) 0.2976(14) 1.0630(7) 0.193(8) Uani 0.5 1 d D U P A -1
H51A H 0.862294 0.316774 1.071092 0.232 Uiso 0.5 1 calc R U P A -1
H51B H 0.817464 0.237667 1.063485 0.232 Uiso 0.5 1 calc R U P A -1
C52S C 0.7708(10) 0.3238(8) 1.0041(7) 0.165(7) Uani 0.5 1 d D U P A -1
H52A H 0.739067 0.362889 1.008721 0.198 Uiso 0.5 1 calc R U P A -1
H52B H 0.798737 0.355127 0.989101 0.198 Uiso 0.5 1 calc R U P A -1
C53S C 0.7313(7) 0.2706(8) 0.9590(6) 0.129(4) Uani 0.5 1 d D U P A -1
H53B H 0.700359 0.243074 0.972583 0.155 Uiso 0.5 1 calc R U P A -1
H53A H 0.762455 0.228475 0.956967 0.155 Uiso 0.5 1 calc R U P A -1
C54S C 0.6905(11) 0.2951(15) 0.8995(7) 0.143(7) Uani 0.5 1 d D U P A -1
H54A H 0.667772 0.247554 0.876318 0.214 Uiso 0.5 1 calc R U P A -1
H54B H 0.656662 0.334547 0.898820 0.214 Uiso 0.5 1 calc R U P A -1
H54C H 0.719354 0.319809 0.883053 0.214 Uiso 0.5 1 calc R U P A -1

loop_
_atom_site_aniso_label
_atom_site_aniso_U_11
_atom_site_aniso_U_22
_atom_site_aniso_U_33
_atom_site_aniso_U_23
_atom_site_aniso_U_13
_atom_site_aniso_U_12
Ge1 0.03890(16) 0.03420(14) 0.02271(14) -0.00081(11) 0.01191(11) -0.00086(12)
N1 0.0452(12) 0.0354(10) 0.0232(9) -0.0039(8) 0.0137(9) -0.0069(9)
N2 0.0406(11) 0.0340(10) 0.0229(9) -0.0038(8) 0.0121(8) -0.0043(9)
N3 0.0409(12) 0.0334(10) 0.0301(10) 0.0031(8) 0.0122(9) 0.0027(9)
N4 0.0483(13) 0.0399(11) 0.0382(12) 0.0032(10) 0.0154(10) -0.0043(11)
C1 0.0492(16) 0.0401(12) 0.0238(11) -0.0054(9) 0.0138(11) -0.0071(12)
C2 0.0483(15) 0.0408(13) 0.0242(11) -0.0023(9) 0.0161(11) -0.0035(11)
C3 0.0477(15) 0.0307(11) 0.0253(11) -0.0069(9) 0.0144(11) -0.0063(11)
C4 0.0534(16) 0.0314(11) 0.0276(12) -0.0055(9) 0.0170(12) -0.0050(11)
C5 0.0613(18) 0.0334(12) 0.0384(14) -0.0059(10) 0.0244(14) -0.0119(12)
C6 0.0528(17) 0.0445(14) 0.0423(15) -0.0105(12) 0.0223(14) -0.0162(13)
C7 0.0439(15) 0.0470(14) 0.0322(13) -0.0058(11) 0.0108(12) -0.0046(12)
C8 0.0469(15) 0.0347(12) 0.0272(11) -0.0059(9) 0.0145(11) -0.0072(11)
C9 0.0635(19) 0.0321(12) 0.0358(14) 0.0000(10) 0.0156(13) -0.0038(12)
C10 0.091(3) 0.0431(16) 0.0471(18) 0.0105(13) 0.0254(19) 0.0033(16)
C11 0.065(2) 0.0523(17) 0.059(2) 0.0064(15) 0.0245(17) 0.0114(16)
C12 0.0551(17) 0.0365(12) 0.0322(13) 0.0011(10) 0.0167(12) -0.0017(12)
C13 0.071(2) 0.0419(14) 0.0429(15) 0.0026(12) 0.0231(15) 0.0061(15)
C14 0.075(2) 0.0538(17) 0.0317(14) 0.0024(12) 0.0212(15) -0.0005(16)
C15 0.0403(14) 0.0338(11) 0.0245(11) -0.0002(9) 0.0152(10) -0.0028(10)
C16 0.0445(14) 0.0355(12) 0.0273(11) 0.0008(9) 0.0170(11) 0.0008(11)
C17 0.0412(14) 0.0423(13) 0.0320(12) 0.0035(10) 0.0174(11) 0.0036(11)
C18 0.0379(14) 0.0441(13) 0.0316(12) 0.0023(10) 0.0118(11) -0.0045(11)
C19 0.0447(15) 0.0345(12) 0.0317(12) -0.0003(10) 0.0146(11) -0.0050(11)
C20 0.0394(14) 0.0333(11) 0.0252(11) 0.0013(9) 0.0124(10) -0.0017(10)
C21 0.0534(17) 0.0350(13) 0.0432(15) -0.0028(11) 0.0234(14) 0.0026(12)
C22 0.084(2) 0.0325(13) 0.0488(17) 0.0022(12) 0.0310(17) 0.0037(14)
C23 0.080(2) 0.0461(15) 0.0467(17) -0.0045(13) 0.0295(17) 0.0118(16)
C24 0.0424(15) 0.0334(12) 0.0377(13) 0.0000(10) 0.0136(12) -0.0008(11)
C25 0.078(3) 0.095(3) 0.059(2) 0.036(2) 0.032(2) 0.039(2)
C26 0.051(2) 0.0532(19) 0.088(3) -0.0259(18) 0.0046(19) 0.0098(16)
C30 0.0427(15) 0.0365(12) 0.0323(12) 0.0020(10) 0.0149(11) 0.0022(11)
C31 0.0418(15) 0.0543(16) 0.0403(15) 0.0062(12) 0.0117(12) 0.0020(13)
C32 0.0432(15) 0.0407(13) 0.0354(13) 0.0056(11) 0.0141(12) 0.0062(12)
C33 0.063(2) 0.0485(17) 0.0570(19) 0.0021(14) 0.0162(17) -0.0186(16)
C34 0.084(2) 0.0343(14) 0.0549(18) -0.0040(12) 0.0313(18) -0.0115(15)
C35 0.071(3) 0.081(3) 0.138(5) 0.038(3) 0.057(3) -0.001(2)
C36 0.049(2) 0.081(2) 0.064(2) 0.0168(19) 0.0030(17) -0.0100(18)
C37 0.0465(16) 0.0452(15) 0.0413(15) 0.0126(12) 0.0119(13) 0.0108(13)
C38 0.0393(14) 0.0353(12) 0.0378(13) 0.0063(10) 0.0078(11) 0.0042(11)
C39 0.0497(18) 0.069(2) 0.058(2) 0.0109(16) 0.0230(16) -0.0031(16)
C40 0.061(2) 0.0353(13) 0.0512(17) 0.0017(12) 0.0052(15) 0.0021(13)
B1 0.0395(15) 0.0296(12) 0.0222(12) -0.0004(9) 0.0115(11) 0.0013(11)
Li1 0.048(3) 0.041(2) 0.041(2) 0.0110(19) 0.016(2) 0.010(2)
C50S 0.101(12) 0.107(11) 0.167(11) 0.031(10) 0.000(9) -0.001(9)
C51S 0.199(13) 0.151(12) 0.185(10) 0.014(10) 0.037(9) 0.011(11)
C52S 0.167(13) 0.096(7) 0.180(8) 0.007(8) 0.022(8) 0.023(7)
C53S 0.111(8) 0.103(7) 0.179(9) -0.011(7) 0.067(7) 0.020(6)
C54S 0.101(10) 0.158(19) 0.167(11) -0.009(11) 0.054(8) -0.039(11)

loop_
_atom_type_symbol
_atom_type_description
_atom_type_scat_dispersion_real
_atom_type_scat_dispersion_imag
_atom_type_scat_source
C C 0.0181 0.0091 'International Tables Vol C Tables 4.2.6.8 and 6.1.1.4'
H H 0.0000 0.0000 'International Tables Vol C Tables 4.2.6.8 and 6.1.1.4'
B B 0.0090 0.0039 'International Tables Vol C Tables 4.2.6.8 and 6.1.1.4'
Ge Ge -1.0885 0.8855 'International Tables Vol C Tables 4.2.6.8 and 6.1.1.4'
Li Li 0.0008 0.0003 'International Tables Vol C Tables 4.2.6.8 and 6.1.1.4'
N N 0.0311 0.0180 'International Tables Vol C Tables 4.2.6.8 and 6.1.1.4'

loop_
_exptl_crystal_face_index_h
_exptl_crystal_face_index_k
_exptl_crystal_face_index_l
_exptl_crystal_face_perp_dist
0 1 1 0.0855
0 -1 -1 0.0593
2 -2 1 0.0766
-1 -2 -2 0.0713
-1 1 0 0.0631
2 0 1 0.0698
0 2 1 0.0851
2 -2 -1 0.0763
-1 -1 0 0.0620
1 1 0 0.0909
-2 2 1 0.0593
-1 2 1 0.0688
1 -2 -1 0.0734
2 1 -2 0.0514
1 0 -1 0.0377
-1 0 1 0.0290
-2 -1 2 0.0323
0 2 -1 0.0657
-1 1 2 0.0646
1 -1 -2 0.0540
0 0 1 0.0674
0 0 -1 0.0984
2 0 -1 0.0411

loop_
_geom_angle_atom_site_label_1
_geom_angle_atom_site_label_2
_geom_angle_atom_site_label_3
_geom_angle
_geom_angle_site_symmetry_1
_geom_angle_site_symmetry_3
_geom_angle_publ_flag
Ge1 Ge1 Li1 132.30(12) 2_556 . ?
B1 Ge1 Ge1 105.13(8) . 2_556 ?
B1 Ge1 Li1 121.41(14) . . ?
C1 N1 C3 117.7(2) . . ?
C1 N1 B1 109.8(2) . . ?
C3 N1 B1 132.6(2) . . ?
C2 N2 C15 116.8(2) . . ?
C2 N2 B1 111.2(2) . . ?
C15 N2 B1 131.1(2) . . ?
C30 N3 C32 111.9(2) . . ?
C30 N3 C38 119.6(2) . . ?
C32 N3 C38 128.3(2) . . ?
C30 N4 C31 112.1(2) . . ?
C30 N4 C33 123.5(3) . . ?
C31 N4 C33 124.4(3) . . ?
N1 C1 H1 125.2 . . ?
C2 C1 N1 109.6(2) . . ?
C2 C1 H1 125.2 . . ?
N2 C2 H2 125.7 . . ?
C1 C2 N2 108.7(2) . . ?
C1 C2 H2 125.7 . . ?
C4 C3 N1 119.4(2) . . ?
C8 C3 N1 119.1(2) . . ?
C8 C3 C4 121.3(3) . . ?
C3 C4 C9 121.4(3) . . ?
C5 C4 C3 117.7(3) . . ?
C5 C4 C9 120.8(2) . . ?
C4 C5 H5 119.0 . . ?
C6 C5 C4 121.9(3) . . ?
C6 C5 H5 119.0 . . ?
C5 C6 H6 120.2 . . ?
C5 C6 C7 119.5(3) . . ?
C7 C6 H6 120.2 . . ?
C6 C7 H7 119.5 . . ?
C6 C7 C8 120.9(3) . . ?
C8 C7 H7 119.5 . . ?
C3 C8 C12 122.4(2) . . ?
C7 C8 C3 118.6(2) . . ?
C7 C8 C12 119.0(3) . . ?
C4 C9 H9 107.5 . . ?
C4 C9 C10 113.4(3) . . ?
C4 C9 C11 111.0(2) . . ?
C10 C9 H9 107.5 . . ?
C11 C9 H9 107.5 . . ?
C11 C9 C10 109.5(3) . . ?
C9 C10 H10A 109.5 . . ?
C9 C10 H10B 109.5 . . ?
C9 C10 H10C 109.5 . . ?
H10A C10 H10B 109.5 . . ?
H10A C10 H10C 109.5 . . ?
H10B C10 H10C 109.5 . . ?
C9 C11 H11A 109.5 . . ?
C9 C11 H11B 109.5 . . ?
C9 C11 H11C 109.5 . . ?
H11A C11 H11B 109.5 . . ?
H11A C11 H11C 109.5 . . ?
H11B C11 H11C 109.5 . . ?
C8 C12 H12 108.1 . . ?
C8 C12 C13 111.2(2) . . ?
C8 C12 C14 111.5(2) . . ?
C13 C12 H12 108.1 . . ?
C13 C12 C14 109.8(3) . . ?
C14 C12 H12 108.1 . . ?
C12 C13 H13A 109.5 . . ?
C12 C13 H13B 109.5 . . ?
C12 C13 H13C 109.5 . . ?
H13A C13 H13B 109.5 . . ?
H13A C13 H13C 109.5 . . ?
H13B C13 H13C 109.5 . . ?
C12 C14 H14A 109.5 . . ?
C12 C14 H14B 109.5 . . ?
C12 C14 H14C 109.5 . . ?
H14A C14 H14B 109.5 . . ?
H14A C14 H14C 109.5 . . ?
H14B C14 H14C 109.5 . . ?
C16 C15 N2 118.5(2) . . ?
C16 C15 C20 121.3(2) . . ?
C20 C15 N2 120.1(2) . . ?
C15 C16 C21 121.2(3) . . ?
C17 C16 C15 118.7(2) . . ?
C17 C16 C21 120.1(2) . . ?
C16 C17 H17 119.8 . . ?
C16 C17 Li1 85.35(18) . 2_556 ?
C18 C17 C16 120.4(3) . . ?
C18 C17 H17 119.8 . . ?
C18 C17 Li1 76.83(18) . 2_556 ?
Li1 C17 H17 108.1 2_556 . ?
C17 C18 H18 120.0 . . ?
C17 C18 Li1 73.58(18) . 2_556 ?
C19 C18 C17 120.1(3) . . ?
C19 C18 H18 120.0 . . ?
C19 C18 Li1 86.55(19) . 2_556 ?
Li1 C18 H18 110.1 2_556 . ?
C18 C19 H19 119.3 . . ?
C18 C19 C20 121.4(2) . . ?
C20 C19 H19 119.3 . . ?
C15 C20 C24 120.2(2) . . ?
C19 C20 C15 118.1(2) . . ?
C19 C20 C24 121.7(2) . . ?
C16 C21 H21 107.7 . . ?
C16 C21 C22 111.7(2) . . ?
C16 C21 C23 111.5(2) . . ?
C22 C21 H21 107.7 . . ?
C22 C21 C23 110.4(3) . . ?
C23 C21 H21 107.7 . . ?
C21 C22 H22A 109.5 . . ?
C21 C22 H22B 109.5 . . ?
C21 C22 H22C 109.5 . . ?
H22A C22 H22B 109.5 . . ?
H22A C22 H22C 109.5 . . ?
H22B C22 H22C 109.5 . . ?
C21 C23 H23A 109.5 . . ?
C21 C23 H23B 109.5 . . ?
C21 C23 H23C 109.5 . . ?
H23A C23 H23B 109.5 . . ?
H23A C23 H23C 109.5 . . ?
H23B C23 H23C 109.5 . . ?
C20 C24 H24 107.3 . . ?
C20 C24 C25 110.4(2) . . ?
C25 C24 H24 107.3 . . ?
C26 C24 C20 113.2(2) . . ?
C26 C24 H24 107.3 . . ?
C26 C24 C25 111.2(3) . . ?
C24 C25 H25A 109.5 . . ?
C24 C25 H25B 109.5 . . ?
C24 C25 H25C 109.5 . . ?
H25A C25 H25B 109.5 . . ?
H25A C25 H25C 109.5 . . ?
H25B C25 H25C 109.5 . . ?
C24 C26 H26A 109.5 . . ?
C24 C26 H26B 109.5 . . ?
C24 C26 H26C 109.5 . . ?
H26A C26 H26B 109.5 . . ?
H26A C26 H26C 109.5 . . ?
H26B C26 H26C 109.5 . . ?
N3 C30 Li1 124.7(2) . . ?
N4 C30 N3 103.4(2) . . ?
N4 C30 Li1 131.6(2) . . ?
N4 C31 C36 123.5(3) . . ?
C32 C31 N4 106.2(3) . . ?
C32 C31 C36 130.1(3) . . ?
N3 C32 C37 125.2(3) . . ?
C31 C32 N3 106.4(2) . . ?
C31 C32 C37 128.4(3) . . ?
N4 C33 H33 108.2 . . ?
N4 C33 C34 111.0(3) . . ?
N4 C33 C35 109.6(3) . . ?
C34 C33 H33 108.2 . . ?
C34 C33 C35 111.6(3) . . ?
C35 C33 H33 108.2 . . ?
C33 C34 H34A 109.5 . . ?
C33 C34 H34B 109.5 . . ?
C33 C34 H34C 109.5 . . ?
H34A C34 H34B 109.5 . . ?
H34A C34 H34C 109.5 . . ?
H34B C34 H34C 109.5 . . ?
C33 C35 H35A 109.5 . . ?
C33 C35 H35B 109.5 . . ?
C33 C35 H35C 109.5 . . ?
H35A C35 H35B 109.5 . . ?
H35A C35 H35C 109.5 . . ?
H35B C35 H35C 109.5 . . ?
C31 C36 H36A 109.5 . . ?
C31 C36 H36B 109.5 . . ?
C31 C36 H36C 109.5 . . ?
H36A C36 H36B 109.5 . . ?
H36A C36 H36C 109.5 . . ?
H36B C36 H36C 109.5 . . ?
C32 C37 H37A 109.5 . . ?
C32 C37 H37B 109.5 . . ?
C32 C37 H37C 109.5 . . ?
H37A C37 H37B 109.5 . . ?
H37A C37 H37C 109.5 . . ?
H37B C37 H37C 109.5 . . ?
N3 C38 H38 106.3 . . ?
N3 C38 C39 111.6(2) . . ?
N3 C38 C40 112.8(2) . . ?
C39 C38 H38 106.3 . . ?
C40 C38 H38 106.3 . . ?
C40 C38 C39 112.9(3) . . ?
C38 C39 H39A 109.5 . . ?
C38 C39 H39B 109.5 . . ?
C38 C39 H39C 109.5 . . ?
H39A C39 H39B 109.5 . . ?
H39A C39 H39C 109.5 . . ?
H39B C39 H39C 109.5 . . ?
C38 C40 H40A 109.5 . . ?
C38 C40 H40B 109.5 . . ?
C38 C40 H40C 109.5 . . ?
H40A C40 H40B 109.5 . . ?
H40A C40 H40C 109.5 . . ?
H40B C40 H40C 109.5 . . ?
N1 B1 Ge1 126.05(19) . . ?
N2 B1 Ge1 133.23(19) . . ?
N2 B1 N1 100.71(19) . . ?
Ge1 Li1 C17 122.06(19) . 2_556 ?
Ge1 Li1 C18 133.7(2) . 2_556 ?
C17 Li1 C18 29.59(10) 2_556 2_556 ?
C30 Li1 Ge1 133.7(2) . . ?
C30 Li1 C17 103.9(2) . 2_556 ?
C30 Li1 C18 84.69(18) . 2_556 ?
H50A C50S H50B 109.5 . . ?
H50A C50S H50C 109.5 . . ?
H50B C50S H50C 109.5 . . ?
C51S C50S H50A 109.5 . . ?
C51S C50S H50B 109.5 . . ?
C51S C50S H50C 109.5 . . ?
C50S C51S H51A 108.1 . . ?
C50S C51S H51B 108.1 . . ?
H51A C51S H51B 107.3 . . ?
C52S C51S C50S 116.8(16) . . ?
C52S C51S H51A 108.1 . . ?
C52S C51S H51B 108.1 . . ?
C51S C52S H52A 106.3 . . ?
C51S C52S H52B 106.3 . . ?
H52A C52S H52B 106.4 . . ?
C53S C52S C51S 124.1(14) . . ?
C53S C52S H52A 106.3 . . ?
C53S C52S H52B 106.3 . . ?
C52S C53S H53B 106.2 . . ?
C52S C53S H53A 106.2 . . ?
C52S C53S C54S 124.5(13) . . ?
H53B C53S H53A 106.4 . . ?
C54S C53S H53B 106.2 . . ?
C54S C53S H53A 106.2 . . ?
C53S C54S H54A 109.5 . . ?
C53S C54S H54B 109.5 . . ?
C53S C54S H54C 109.5 . . ?
H54A C54S H54B 109.5 . . ?
H54A C54S H54C 109.5 . . ?
H54B C54S H54C 109.5 . . ?

loop_
_geom_bond_atom_site_label_1
_geom_bond_atom_site_label_2
_geom_bond_distance
_geom_bond_site_symmetry_2
_geom_bond_publ_flag
Ge1 Ge1 2.3455(6) 2_556 ?
Ge1 B1 2.091(3) . ?
Ge1 Li1 2.540(5) . ?
N1 C1 1.402(3) . ?
N1 C3 1.431(3) . ?
N1 B1 1.479(3) . ?
N2 C2 1.403(3) . ?
N2 C15 1.420(3) . ?
N2 B1 1.450(3) . ?
N3 C30 1.359(3) . ?
N3 C32 1.399(4) . ?
N3 C38 1.462(4) . ?
N4 C30 1.351(4) . ?
N4 C31 1.402(4) . ?
N4 C33 1.481(4) . ?
C1 H1 0.9500 . ?
C1 C2 1.335(4) . ?
C2 H2 0.9500 . ?
C3 C4 1.413(4) . ?
C3 C8 1.399(4) . ?
C4 C5 1.389(4) . ?
C4 C9 1.516(4) . ?
C5 H5 0.9500 . ?
C5 C6 1.377(4) . ?
C6 H6 0.9500 . ?
C6 C7 1.391(4) . ?
C7 H7 0.9500 . ?
C7 C8 1.392(4) . ?
C8 C12 1.523(4) . ?
C9 H9 1.0000 . ?
C9 C10 1.535(4) . ?
C9 C11 1.528(4) . ?
C10 H10A 0.9800 . ?
C10 H10B 0.9800 . ?
C10 H10C 0.9800 . ?
C11 H11A 0.9800 . ?
C11 H11B 0.9800 . ?
C11 H11C 0.9800 . ?
C12 H12 1.0000 . ?
C12 C13 1.528(4) . ?
C12 C14 1.541(4) . ?
C13 H13A 0.9800 . ?
C13 H13B 0.9800 . ?
C13 H13C 0.9800 . ?
C14 H14A 0.9800 . ?
C14 H14B 0.9800 . ?
C14 H14C 0.9800 . ?
C15 C16 1.403(4) . ?
C15 C20 1.405(3) . ?
C16 C17 1.400(4) . ?
C16 C21 1.521(4) . ?
C17 H17 0.9500 . ?
C17 C18 1.391(4) . ?
C17 Li1 2.703(6) 2_556 ?
C18 H18 0.9500 . ?
C18 C19 1.384(4) . ?
C18 Li1 2.744(6) 2_556 ?
C19 H19 0.9500 . ?
C19 C20 1.395(4) . ?
C20 C24 1.522(4) . ?
C21 H21 1.0000 . ?
C21 C22 1.530(4) . ?
C21 C23 1.531(4) . ?
C22 H22A 0.9800 . ?
C22 H22B 0.9800 . ?
C22 H22C 0.9800 . ?
C23 H23A 0.9800 . ?
C23 H23B 0.9800 . ?
C23 H23C 0.9800 . ?
C24 H24 1.0000 . ?
C24 C25 1.528(4) . ?
C24 C26 1.512(4) . ?
C25 H25A 0.9800 . ?
C25 H25B 0.9800 . ?
C25 H25C 0.9800 . ?
C26 H26A 0.9800 . ?
C26 H26B 0.9800 . ?
C26 H26C 0.9800 . ?
C30 Li1 2.134(5) . ?
C31 C32 1.340(4) . ?
C31 C36 1.499(5) . ?
C32 C37 1.497(4) . ?
C33 H33 1.0000 . ?
C33 C34 1.511(5) . ?
C33 C35 1.521(6) . ?
C34 H34A 0.9800 . ?
C34 H34B 0.9800 . ?
C34 H34C 0.9800 . ?
C35 H35A 0.9800 . ?
C35 H35B 0.9800 . ?
C35 H35C 0.9800 . ?
C36 H36A 0.9800 . ?
C36 H36B 0.9800 . ?
C36 H36C 0.9800 . ?
C37 H37A 0.9800 . ?
C37 H37B 0.9800 . ?
C37 H37C 0.9800 . ?
C38 H38 1.0000 . ?
C38 C39 1.521(4) . ?
C38 C40 1.517(4) . ?
C39 H39A 0.9800 . ?
C39 H39B 0.9800 . ?
C39 H39C 0.9800 . ?
C40 H40A 0.9800 . ?
C40 H40B 0.9800 . ?
C40 H40C 0.9800 . ?
C50S H50A 0.9800 . ?
C50S H50B 0.9800 . ?
C50S H50C 0.9800 . ?
C50S C51S 1.471(12) . ?
C51S H51A 0.9900 . ?
C51S H51B 0.9900 . ?
C51S C52S 1.464(11) . ?
C52S H52A 0.9900 . ?
C52S H52B 0.9900 . ?
C52S C53S 1.410(10) . ?
C53S H53B 0.9900 . ?
C53S H53A 0.9900 . ?
C53S C54S 1.445(12) . ?
C54S H54A 0.9800 . ?
C54S H54B 0.9800 . ?
C54S H54C 0.9800 . ?

loop_
_geom_torsion_atom_site_label_1
_geom_torsion_atom_site_label_2
_geom_torsion_atom_site_label_3
_geom_torsion_atom_site_label_4
_geom_torsion
_geom_torsion_site_symmetry_1
_geom_torsion_site_symmetry_2
_geom_torsion_site_symmetry_3
_geom_torsion_site_symmetry_4
_geom_torsion_publ_flag
N1 C1 C2 N2 0.9(3) . . . . ?
N1 C3 C4 C5 173.9(2) . . . . ?
N1 C3 C4 C9 -3.7(3) . . . . ?
N1 C3 C8 C7 -173.2(2) . . . . ?
N1 C3 C8 C12 7.3(3) . . . . ?
N2 C15 C16 C17 -173.6(2) . . . . ?
N2 C15 C16 C21 5.2(3) . . . . ?
N2 C15 C20 C19 174.2(2) . . . . ?
N2 C15 C20 C24 -5.2(3) . . . . ?
N4 C31 C32 N3 1.0(3) . . . . ?
N4 C31 C32 C37 -177.0(3) . . . . ?
C1 N1 C3 C4 -108.5(3) . . . . ?
C1 N1 C3 C8 65.5(3) . . . . ?
C1 N1 B1 Ge1 -179.50(19) . . . . ?
C1 N1 B1 N2 0.0(3) . . . . ?
C2 N2 C15 C16 69.7(3) . . . . ?
C2 N2 C15 C20 -106.5(3) . . . . ?
C2 N2 B1 Ge1 180.0(2) . . . . ?
C2 N2 B1 N1 0.6(3) . . . . ?
C3 N1 C1 C2 178.6(2) . . . . ?
C3 N1 B1 Ge1 1.5(4) . . . . ?
C3 N1 B1 N2 -179.0(2) . . . . ?
C3 C4 C5 C6 -0.8(4) . . . . ?
C3 C4 C9 C10 -157.6(2) . . . . ?
C3 C4 C9 C11 78.6(3) . . . . ?
C3 C8 C12 C13 124.0(3) . . . . ?
C3 C8 C12 C14 -113.1(3) . . . . ?
C4 C3 C8 C7 0.7(4) . . . . ?
C4 C3 C8 C12 -178.9(2) . . . . ?
C4 C5 C6 C7 0.8(4) . . . . ?
C5 C4 C9 C10 24.9(4) . . . . ?
C5 C4 C9 C11 -98.9(3) . . . . ?
C5 C6 C7 C8 0.0(4) . . . . ?
C6 C7 C8 C3 -0.7(4) . . . . ?
C6 C7 C8 C12 178.9(2) . . . . ?
C7 C8 C12 C13 -55.5(3) . . . . ?
C7 C8 C12 C14 67.4(4) . . . . ?
C8 C3 C4 C5 0.1(4) . . . . ?
C8 C3 C4 C9 -177.5(2) . . . . ?
C9 C4 C5 C6 176.8(2) . . . . ?
C15 N2 C2 C1 -170.9(2) . . . . ?
C15 N2 B1 Ge1 -11.9(4) . . . . ?
C15 N2 B1 N1 168.7(2) . . . . ?
C15 C16 C17 C18 -1.3(4) . . . . ?
C15 C16 C17 Li1 -73.0(2) . . . 2_556 ?
C15 C16 C21 C22 126.8(3) . . . . ?
C15 C16 C21 C23 -109.1(3) . . . . ?
C15 C20 C24 C25 85.6(3) . . . . ?
C15 C20 C24 C26 -149.1(3) . . . . ?
C16 C15 C20 C19 -1.9(3) . . . . ?
C16 C15 C20 C24 178.7(2) . . . . ?
C16 C17 C18 C19 -0.6(4) . . . . ?
C16 C17 C18 Li1 -76.5(2) . . . 2_556 ?
C17 C16 C21 C22 -54.3(3) . . . . ?
C17 C16 C21 C23 69.7(3) . . . . ?
C17 C18 C19 C20 1.2(4) . . . . ?
C18 C19 C20 C15 0.1(4) . . . . ?
C18 C19 C20 C24 179.4(2) . . . . ?
C19 C20 C24 C25 -93.7(3) . . . . ?
C19 C20 C24 C26 31.6(4) . . . . ?
C20 C15 C16 C17 2.5(3) . . . . ?
C20 C15 C16 C21 -178.6(2) . . . . ?
C21 C16 C17 C18 179.8(2) . . . . ?
C21 C16 C17 Li1 108.1(2) . . . 2_556 ?
C30 N3 C32 C31 -1.1(3) . . . . ?
C30 N3 C32 C37 176.9(3) . . . . ?
C30 N3 C38 C39 -101.5(3) . . . . ?
C30 N3 C38 C40 130.1(3) . . . . ?
C30 N4 C31 C32 -0.6(3) . . . . ?
C30 N4 C31 C36 -176.8(3) . . . . ?
C30 N4 C33 C34 21.8(4) . . . . ?
C30 N4 C33 C35 -101.9(4) . . . . ?
C31 N4 C30 N3 -0.1(3) . . . . ?
C31 N4 C30 Li1 174.0(3) . . . . ?
C31 N4 C33 C34 -158.3(3) . . . . ?
C31 N4 C33 C35 78.0(4) . . . . ?
C32 N3 C30 N4 0.7(3) . . . . ?
C32 N3 C30 Li1 -173.9(2) . . . . ?
C32 N3 C38 C39 72.3(3) . . . . ?
C32 N3 C38 C40 -56.1(4) . . . . ?
C33 N4 C30 N3 179.9(3) . . . . ?
C33 N4 C30 Li1 -6.1(5) . . . . ?
C33 N4 C31 C32 179.5(3) . . . . ?
C33 N4 C31 C36 3.3(5) . . . . ?
C36 C31 C32 N3 176.9(3) . . . . ?
C36 C31 C32 C37 -1.1(6) . . . . ?
C38 N3 C30 N4 175.5(2) . . . . ?
C38 N3 C30 Li1 0.9(4) . . . . ?
C38 N3 C32 C31 -175.3(3) . . . . ?
C38 N3 C32 C37 2.7(4) . . . . ?
B1 N1 C1 C2 -0.5(3) . . . . ?
B1 N1 C3 C4 70.4(4) . . . . ?
B1 N1 C3 C8 -115.6(3) . . . . ?
B1 N2 C2 C1 -0.9(3) . . . . ?
B1 N2 C15 C16 -97.9(3) . . . . ?
B1 N2 C15 C20 85.9(3) . . . . ?
Li1 C17 C18 C19 75.9(3) 2_556 . . . ?
Li1 C18 C19 C20 69.9(2) 2_556 . . . ?
C50S C51S C52S C53S -116(2) . . . . ?
C51S C52S C53S C54S -175(2) . . . . ?

loop_
_exptl_oxdiff_crystal_face_indexfrac_h
_exptl_oxdiff_crystal_face_indexfrac_k
_exptl_oxdiff_crystal_face_indexfrac_l
_exptl_oxdiff_crystal_face_x
_exptl_oxdiff_crystal_face_y
_exptl_oxdiff_crystal_face_z
-0.0040 0.9993 1.0029 -0.0203 -0.0555 0.0987
0.0040 -0.9993 -1.0029 0.0203 0.0555 -0.0987
2.0072 -1.9993 0.9888 -0.0472 -0.1775 -0.1964
-0.9983 -1.9983 -2.0014 0.0152 0.1837 -0.1838
-1.0018 0.9945 -0.0028 0.0009 0.0650 0.1023
2.0077 -0.0009 0.9973 0.0043 -0.1932 -0.0177
-0.0029 2.0005 1.0028 0.0057 -0.0633 0.1881
1.9954 -2.0046 -0.9956 0.0436 -0.0812 -0.2151
-1.0053 -0.9969 0.0053 -0.0512 0.0801 -0.0756
1.0008 0.9963 -0.0090 0.0513 -0.0796 0.0755
-2.0022 2.0061 1.0119 -0.0445 0.0809 0.2155
-1.0025 2.0007 1.0075 -0.0195 0.0088 0.2016
1.0025 -2.0007 -1.0075 0.0195 -0.0088 -0.2016
2.0027 0.9936 -2.0085 0.1682 -0.0559 0.0433
1.0019 -0.0009 -1.0005 0.0710 -0.0244 -0.0228
-0.9952 0.0039 1.0034 -0.0709 0.0237 0.0230
-2.0023 -1.0037 1.9967 -0.1679 0.0565 -0.0443
-0.0049 1.9993 -0.9970 0.0976 0.0331 0.1695
-1.0035 0.9990 2.0011 -0.0911 -0.0312 0.1213
1.0035 -0.9990 -2.0011 0.0911 0.0312 -0.1213
0.0011 -0.0001 1.0000 -0.0460 -0.0482 0.0093
0.0004 -0.0008 -0.9992 0.0459 0.0480 -0.0094
1.9987 -0.0009 -0.9973 0.0958 -0.0966 -0.0361
